data_7207344
loop_
_publ_author_name
'Akhbari, Kamran'
'Morsali, Ali'

_publ_section_title
;
 Halogen dipole moment effect of phenolic ring on formation of stair like
 polymers or polymers with tetranuclear cubic cage units; new precursors
 for preparation of TlCl and Tl2O3 nanostructures
;
_journal_issue 5
_journal_name_full CrystEngComm
_journal_page_first 1618
_journal_paper_doi 10.1039/c1ce06132a
_journal_volume 14
_journal_year 2012
_chemical_formula_sum 'C6 H4 F O Tl'
_chemical_formula_weight 315.46
_chemical_name_systematic
;
?
;
_space_group_IT_number 56
_symmetry_cell_setting orthorhombic
_symmetry_space_group_name_Hall '-P 2ab 2ac'
_symmetry_space_group_name_H-M 'P c c n'
_atom_sites_solution_hydrogens geom
_atom_sites_solution_primary direct
_atom_sites_solution_secondary difmap
_audit_creation_method SHELXL-97
_cell_angle_alpha 90.00
_cell_angle_beta 90.00
_cell_angle_gamma 90.00
_cell_formula_units_Z 8
_cell_length_a 10.3447(12)
_cell_length_b 19.514(2)
_cell_length_c 6.3920(7)
_cell_measurement_reflns_used 2579
_cell_measurement_temperature 298(2)
_cell_measurement_theta_max 25.67
_cell_measurement_theta_min 2.24
_cell_volume 1290.3(2)
_computing_cell_refinement 'SAINT (Bruker, 2002)'
_computing_data_collection 'SMART (Bruker, 2002)'
_computing_data_reduction SAINT
_computing_molecular_graphics 'SHELXTL(Bruker, 2002)'
_computing_publication_material SHELXL97
_computing_structure_refinement 'SHELXL97 (Sheldrick, 1997)'
_computing_structure_solution 'SHELXS97 (Sheldrick, 1997)'
_diffrn_ambient_temperature 298(2)
_diffrn_measured_fraction_theta_full 0.996
_diffrn_measured_fraction_theta_max 0.996
_diffrn_measurement_device_type 'Bruker APEX area-detector diffractometer'
_diffrn_measurement_method '\f and \w scan'
_diffrn_radiation_monochromator graphite
_diffrn_radiation_source 'fine-focus sealed tube'
_diffrn_radiation_type MoK\a
_diffrn_radiation_wavelength 0.71073
_diffrn_reflns_av_R_equivalents 0.0466
_diffrn_reflns_av_sigmaI/netI 0.0419
_diffrn_reflns_limit_h_max 12
_diffrn_reflns_limit_h_min -12
_diffrn_reflns_limit_k_max 23
_diffrn_reflns_limit_k_min -18
_diffrn_reflns_limit_l_max 7
_diffrn_reflns_limit_l_min -7
_diffrn_reflns_number 6427
_diffrn_reflns_theta_full 25.77
_diffrn_reflns_theta_max 25.77
_diffrn_reflns_theta_min 2.09
_exptl_absorpt_coefficient_mu 24.959
_exptl_absorpt_correction_T_max 0.1086
_exptl_absorpt_correction_T_min 0.0462
_exptl_absorpt_correction_type multi-scan
_exptl_absorpt_process_details '(SADABS; Bruker, 2002)'
_exptl_crystal_colour Colorless
_exptl_crystal_density_diffrn 3.248
_exptl_crystal_density_method 'not measured'
_exptl_crystal_description Block
_exptl_crystal_F_000 1104
_exptl_crystal_size_max 0.32
_exptl_crystal_size_mid 0.21
_exptl_crystal_size_min 0.16
_refine_diff_density_max 1.999
_refine_diff_density_min -0.867
_refine_diff_density_rms 0.196
_refine_ls_extinction_coef 0.0034(2)
_refine_ls_extinction_expression Fc^*^=kFc[1+0.001xFc^2^\l^3^/sin(2\q)]^-1/4^
_refine_ls_extinction_method SHELXL
_refine_ls_goodness_of_fit_ref 1.094
_refine_ls_hydrogen_treatment constr
_refine_ls_matrix_type full
_refine_ls_number_parameters 83
_refine_ls_number_reflns 1230
_refine_ls_number_restraints 0
_refine_ls_restrained_S_all 1.094
_refine_ls_R_factor_all 0.0339
_refine_ls_R_factor_gt 0.0282
_refine_ls_shift/su_max 0.000
_refine_ls_shift/su_mean 0.000
_refine_ls_structure_factor_coef Fsqd
_refine_ls_weighting_details 'calc w=1/[\s^2^(Fo^2^)+(0.0305P)^2^+2.6669P] where P=(Fo^2^+2Fc^2^)/3'
_refine_ls_weighting_scheme calc
_refine_ls_wR_factor_gt 0.0713
_refine_ls_wR_factor_ref 0.0740
_reflns_number_gt 1036
_reflns_number_total 1230
_reflns_threshold_expression I>2\s(I)
_cod_data_source_file c1ce06132a.txt
_cod_data_source_block 9
_cod_depositor_comments
;
The following automatic conversions were performed:

'_symmetry_cell_setting' value 'Orthorhombic' changed to
'orthorhombic' according to
/home/saulius/struct/CIF-dictionaries/cif_core.dic dictionary named
'cif_core.dic' version 2.4.1 from
2010-06-29.

'_exptl_absorpt_correction_type' value 'Multi-scan'
changed to 'multi-scan' according to
/home/saulius/struct/CIF-dictionaries/cif_core.dic dictionary named
'cif_core.dic' version 2.4.1 from 2010-06-29.

Automatic conversion script
Id: cif_fix_values 1715 2011-07-08 13:25:40Z adriana 
;
_cod_original_cell_volume 1290.3(3)
_cod_original_sg_symbol_H-M Pccn
_cod_database_code 7207344

loop_
_symmetry_equiv_pos_as_xyz
'x, y, z'
'-x+1/2, -y+1/2, z'
'-x, y+1/2, -z+1/2'
'x+1/2, -y, -z+1/2'
'-x, -y, -z'
'x-1/2, y-1/2, -z'
'x, -y-1/2, z-1/2'
'-x-1/2, y, z-1/2'

loop_
_atom_site_label
_atom_site_type_symbol
_atom_site_fract_x
_atom_site_fract_y
_atom_site_fract_z
_atom_site_U_iso_or_equiv
_atom_site_adp_type
_atom_site_occupancy
_atom_site_symmetry_multiplicity
_atom_site_calc_flag
_atom_site_refinement_flags
Tl1 Tl 0.86993(3) 0.329803(14) 0.85096(5) 0.03393(19) Uani 1 1 d .
F1 F 0.2807(6) 0.4694(3) 0.5763(10) 0.088(2) Uani 1 1 d .
O1 O 0.6321(4) 0.2953(3) 0.9392(9) 0.0375(12) Uani 1 1 d .
C1 C 0.3675(8) 0.4238(6) 0.6693(13) 0.057(3) Uani 1 1 d .
C2 C 0.4789(9) 0.4516(4) 0.7531(16) 0.054(2) Uani 1 1 d .
H2 H 0.4954 0.4984 0.7477 0.064 Uiso 1 1 calc R
C3 C 0.5637(8) 0.4069(4) 0.8443(12) 0.0389(18) Uani 1 1 d .
H3 H 0.6390 0.4246 0.9026 0.047 Uiso 1 1 calc R
C4 C 0.5442(8) 0.3376(4) 0.8547(11) 0.0336(17) Uani 1 1 d .
C5 C 0.4287(7) 0.3123(4) 0.7710(14) 0.0414(18) Uani 1 1 d .
H5 H 0.4096 0.2658 0.7793 0.050 Uiso 1 1 calc R
C6 C 0.3419(8) 0.3574(5) 0.6746(13) 0.048(2) Uani 1 1 d .
H6 H 0.2664 0.3408 0.6144 0.058 Uiso 1 1 calc R

loop_
_atom_site_aniso_label
_atom_site_aniso_U_11
_atom_site_aniso_U_22
_atom_site_aniso_U_33
_atom_site_aniso_U_23
_atom_site_aniso_U_13
_atom_site_aniso_U_12
Tl1 0.0398(3) 0.0287(2) 0.0333(2) -0.00056(11) -0.00001(11) -0.00276(10)
F1 0.091(4) 0.081(5) 0.093(5) 0.001(3) -0.029(4) 0.049(3)
O1 0.035(3) 0.031(3) 0.046(3) -0.002(3) -0.003(2) 0.004(2)
C1 0.054(6) 0.079(8) 0.037(5) -0.001(4) -0.008(4) 0.031(5)
C2 0.080(7) 0.033(5) 0.048(5) -0.002(4) 0.001(5) 0.018(4)
C3 0.045(5) 0.032(4) 0.039(4) -0.005(3) -0.005(4) 0.001(3)
C4 0.039(4) 0.034(5) 0.028(4) 0.002(3) 0.010(3) 0.007(3)
C5 0.038(4) 0.046(5) 0.041(5) 0.003(4) 0.002(4) 0.008(3)
C6 0.036(4) 0.057(6) 0.051(6) -0.006(4) -0.009(4) 0.011(4)

loop_
_atom_type_symbol
_atom_type_description
_atom_type_scat_dispersion_real
_atom_type_scat_dispersion_imag
_atom_type_scat_source
C C 0.0033 0.0016 'International Tables Vol C Tables 4.2.6.8 and 6.1.1.4'
H H 0.0000 0.0000 'International Tables Vol C Tables 4.2.6.8 and 6.1.1.4'
O O 0.0106 0.0060 'International Tables Vol C Tables 4.2.6.8 and 6.1.1.4'
F F 0.0171 0.0103 'International Tables Vol C Tables 4.2.6.8 and 6.1.1.4'
Tl Tl -2.8358 9.6688 'International Tables Vol C Tables 4.2.6.8 and 6.1.1.4'

loop_
_geom_angle_atom_site_label_1
_geom_angle_atom_site_label_2
_geom_angle_atom_site_label_3
_geom_angle
_geom_angle_site_symmetry_1
_geom_angle_site_symmetry_3
O1 Tl1 O1 72.11(17) 2_655 .
O1 Tl1 O1 88.66(13) 2_655 8_755
O1 Tl1 O1 97.94(15) . 8_755
C4 O1 Tl1 120.2(4) . 2_655
C4 O1 Tl1 113.2(4) . .
Tl1 O1 Tl1 102.13(17) 2_655 .
C4 O1 Tl1 103.4(4) . 8_756
Tl1 O1 Tl1 117.3(2) 2_655 8_756
Tl1 O1 Tl1 98.77(16) . 8_756
C6 C1 C2 122.8(8) . .
C6 C1 F1 120.4(9) . .
C2 C1 F1 116.9(10) . .
C3 C2 C1 116.8(9) . .
C3 C2 H2 121.6 . .
C1 C2 H2 121.6 . .
C2 C3 C4 123.8(8) . .
C2 C3 H3 118.1 . .
C4 C3 H3 118.1 . .
O1 C4 C3 121.8(7) . .
O1 C4 C5 121.1(7) . .
C3 C4 C5 117.1(7) . .
C4 C5 C6 119.6(8) . .
C4 C5 H5 120.2 . .
C6 C5 H5 120.2 . .
C1 C6 C5 119.9(8) . .
C1 C6 H6 120.0 . .
C5 C6 H6 120.0 . .

loop_
_geom_bond_atom_site_label_1
_geom_bond_atom_site_label_2
_geom_bond_distance
_geom_bond_site_symmetry_2
Tl1 O1 2.506(5) 2_655
Tl1 O1 2.612(5) .
Tl1 O1 2.717(6) 8_755
F1 C1 1.396(10) .
O1 C4 1.342(9) .
O1 Tl1 2.506(5) 2_655
O1 Tl1 2.717(6) 8_756
C1 C6 1.323(16) .
C1 C2 1.381(13) .
C2 C3 1.367(12) .
C2 H2 0.9300 .
C3 C4 1.369(11) .
C3 H3 0.9300 .
C4 C5 1.399(12) .
C5 C6 1.400(12) .
C5 H5 0.9300 .
C6 H6 0.9300 .
